data_7710759
loop_
_publ_author_name
'Sinclair, Matthew J. G.'
'Chaplin, Adrian B.'

_publ_section_title
;
 Heterolytic carbon--iodine bond cleavage by a palladium(i) metalloradical
;
_journal_name_full 'Dalton Transactions'
_journal_paper_doi 10.1039/D2DT02152H
_journal_year 2022
_chemical_formula_moiety 'C12 H28 P, F6 P'
_chemical_formula_sum 'C12 H28 F6 P2'
_chemical_formula_weight 348.28
_chemical_melting_point ?
_space_group_crystal_system orthorhombic
_space_group_IT_number 19
_space_group_name_Hall 'P 2ac 2ab'
_space_group_name_H-M_alt 'P 21 21 21'
_atom_sites_solution_hydrogens mixed
_atom_sites_solution_primary dual
_atom_sites_solution_secondary difmap
_audit_creation_date 2022-01-10
_audit_creation_method
;
Olex2 1.3
(compiled 2020.11.12 svn.r5f609507 for OlexSys, GUI svn.r6408)
;
_audit_update_record
;
2022-05-16 deposited with the CCDC.	2022-07-11 downloaded from the CCDC.
;
_cell_angle_alpha 90
_cell_angle_beta 90
_cell_angle_gamma 90
_cell_formula_units_Z 4
_cell_length_a 10.20797(11)
_cell_length_b 10.29984(10)
_cell_length_c 16.34059(16)
_cell_measurement_reflns_used 8703
_cell_measurement_temperature 150(2)
_cell_measurement_theta_max 73.2950
_cell_measurement_theta_min 5.0410
_cell_volume 1718.06(3)
_computing_cell_refinement 'CrysAlisPro 1.171.38.46 (Rigaku OD, 2015)'
_computing_data_collection 'CrysAlisPro 1.171.38.46 (Rigaku OD, 2015)'
_computing_data_reduction 'CrysAlisPro 1.171.38.46 (Rigaku OD, 2015)'
_computing_molecular_graphics 'Olex2 1.3 (Dolomanov et al., 2009)'
_computing_publication_material 'Olex2 1.3 (Dolomanov et al., 2009)'
_computing_structure_refinement 'SHELXL 2018/3 (Sheldrick, 2015)'
_computing_structure_solution 'SHELXT  (Sheldrick, 2015)'
_diffrn_ambient_environment N~2~
_diffrn_ambient_temperature 150(2)
_diffrn_detector 'CCD plate'
_diffrn_detector_area_resol_mean 5.3046
_diffrn_detector_type AtlasS2
_diffrn_measured_fraction_theta_full 0.998
_diffrn_measured_fraction_theta_max 0.998
_diffrn_measurement_details
;
List of Runs (angles in degrees, time in seconds):
  # Type    Start    End  Width  t~exp~   \w     \q     \k     \f   Frames
#--------------------------------------------------------------------------
  1  \w    -65.00  31.00   1.00    1.00    --  -42.36  37.00  30.00   96
  2  \w    -36.00  79.00   1.00    1.00    --   42.36 -19.00 150.00  115
  3  \w     35.00 130.00   1.00    4.00    --  106.00 -45.00-180.00   95
  4  \w     25.00 109.00   1.00    4.00    --  106.00 -94.00 150.00   84
  5  \w     34.00 121.00   1.00    4.00    --  106.00-125.00   0.00   87
  6  \w     94.00 178.00   1.00    4.00    --  106.00 125.00-180.00   84
  7  \w     31.00 130.00   1.00    4.00    --  106.00 -30.00   0.00   99
  8  \w     82.00 177.00   1.00    4.00    --  106.00  45.00-180.00   95
  9  \w   -116.00 -11.00   1.00    1.00    --  -42.36 -77.00 -90.00  105
 10  \w     16.00 113.00   1.00    1.00    --   42.36  57.00 120.00   97
 11  \w     82.00 178.00   1.00    4.00    --  106.00  30.00   0.00   96
 12  \w     61.00 117.00   1.00    4.00    --  106.00  15.00 120.00   56
;
_diffrn_measurement_device 'four-circle diffractometer'
_diffrn_measurement_device_type 'Rigaku Oxford Diffraction: SuperNova, Dual, Cu at zero, AtlasS2'
_diffrn_measurement_method '\w scans'
_diffrn_orient_matrix_type 'CrysAlisPro convention (1999,Acta A55,543-557)'
_diffrn_orient_matrix_UB_11 0.0524735000
_diffrn_orient_matrix_UB_12 0.1094560000
_diffrn_orient_matrix_UB_13 -0.0552592000
_diffrn_orient_matrix_UB_21 0.0797895000
_diffrn_orient_matrix_UB_22 -0.1001103000
_diffrn_orient_matrix_UB_23 -0.0491936000
_diffrn_orient_matrix_UB_31 -0.1168377000
_diffrn_orient_matrix_UB_32 -0.0192378000
_diffrn_orient_matrix_UB_33 -0.0584499000
_diffrn_radiation_monochromator mirror
_diffrn_radiation_probe x-ray
_diffrn_radiation_type 'Cu K\a'
_diffrn_radiation_wavelength 1.54184
_diffrn_reflns_av_R_equivalents 0.0231
_diffrn_reflns_av_unetI/netI 0.0204
_diffrn_reflns_Laue_measured_fraction_full 0.998
_diffrn_reflns_Laue_measured_fraction_max 0.998
_diffrn_reflns_limit_h_max 9
_diffrn_reflns_limit_h_min -12
_diffrn_reflns_limit_k_max 12
_diffrn_reflns_limit_k_min -12
_diffrn_reflns_limit_l_max 19
_diffrn_reflns_limit_l_min -19
_diffrn_reflns_number 11708
_diffrn_reflns_point_group_measured_fraction_full 0.996
_diffrn_reflns_point_group_measured_fraction_max 0.996
_diffrn_reflns_theta_full 70.015
_diffrn_reflns_theta_max 70.015
_diffrn_reflns_theta_min 6.680
_diffrn_source 'micro-focus sealed X-ray tube'
_diffrn_source_type 'SuperNova (Cu) X-ray Source'
_exptl_absorpt_coefficient_mu 2.758
_exptl_absorpt_correction_T_max 1.00000
_exptl_absorpt_correction_T_min 0.65523
_exptl_absorpt_correction_type multi-scan
_exptl_absorpt_process_details
;
CrysAlisPro 1.171.38.46 (Rigaku Oxford Diffraction, 2015)
Empirical absorption correction using spherical harmonics,
 implemented in SCALE3 ABSPACK scaling algorithm.
;
_exptl_crystal_colour colourless
_exptl_crystal_colour_primary colourless
_exptl_crystal_density_diffrn 1.346
_exptl_crystal_density_meas ?
_exptl_crystal_description block
_exptl_crystal_F_000 736
_exptl_crystal_recrystallization_method 'Crystals grown from 1,2-F2C6H4/hexane at 293 K'
_exptl_crystal_size_max 0.25
_exptl_crystal_size_mid 0.15
_exptl_crystal_size_min 0.05
_refine_diff_density_max 0.216
_refine_diff_density_min -0.250
_refine_diff_density_rms 0.037
_refine_ls_abs_structure_details
;
 Refined as an inversion twin.
;
_refine_ls_abs_structure_Flack 0.58(2)
_refine_ls_extinction_method none
_refine_ls_goodness_of_fit_ref 1.037
_refine_ls_hydrogen_treatment mixed
_refine_ls_matrix_type full
_refine_ls_number_parameters 195
_refine_ls_number_reflns 3261
_refine_ls_number_restraints 0
_refine_ls_restrained_S_all 1.037
_refine_ls_R_factor_all 0.0232
_refine_ls_R_factor_gt 0.0227
_refine_ls_shift/su_max 0.001
_refine_ls_shift/su_mean 0.000
_refine_ls_structure_factor_coef Fsqd
_refine_ls_weighting_details 'w=1/[\s^2^(Fo^2^)+(0.0332P)^2^+0.3047P] where P=(Fo^2^+2Fc^2^)/3'
_refine_ls_weighting_scheme calc
_refine_ls_wR_factor_gt 0.0594
_refine_ls_wR_factor_ref 0.0599
_reflns_Friedel_coverage 0.735
_reflns_Friedel_fraction_full 0.993
_reflns_Friedel_fraction_max 0.993
_reflns_number_gt 3201
_reflns_number_total 3261
_reflns_threshold_expression 'I > 2\s(I)'
_cod_data_source_file d2dt02152h2.cif
_cod_data_source_block 0342abc17s
_cod_depositor_comments
;
The following automatic conversions were performed:

data item '_chemical_melting_point' value 'not measured' was changed
to '?' -- the value is undefined or not given.

data item '_exptl_crystal_density_meas' value 'not measured' was
changed to '?' -- the value is perceived as not measured.

Automatic conversion script
Id: cif_fix_values 7556 2019-12-06 15:28:31Z antanas 
;
_cod_database_code 7710759
_shelx_shelxl_version_number 2018/3
_shelx_space_group_comment
;
The symmetry employed for this shelxl refinement is uniquely defined
by the following loop, which should always be used as a source of
symmetry information in preference to the above space-group names.
They are only intended as comments.
;
_olex2_refinement_description
;
1. Twinned data refinement
 Scales: 0.42(2)
 0.58(2)
2. Fixed Uiso
 At 1.5 times of:
  All C(H,H,H) groups
3.a Idealised Me refined as rotating group:
 C21(H21A,H21B,H21C), C22(H22A,H22B,H22C), C23(H23A,H23B,H23C), C25(H25A,H25B,
 H25C), C26(H26A,H26B,H26C), C27(H27A,H27B,H27C), C29(H29A,H29B,H29C), C30(H30A,
 H30B,H30C), C31(H31A,H31B,H31C)
;
_olex2_submission_special_instructions 'No special instructions were received'
_oxdiff_exptl_absorpt_empirical_details
;
Empirical correction (ABSPACK) includes:
- Absorption correction using spherical harmonics
- Frame scaling
;
_oxdiff_exptl_absorpt_empirical_full_max 1.628
_oxdiff_exptl_absorpt_empirical_full_min 0.796

loop_
_space_group_symop_operation_xyz
'x, y, z'
'-x+1/2, -y, z+1/2'
'-x, y+1/2, -z+1/2'
'x+1/2, -y+1/2, -z'

loop_
_atom_site_label
_atom_site_type_symbol
_atom_site_fract_x
_atom_site_fract_y
_atom_site_fract_z
_atom_site_U_iso_or_equiv
_atom_site_adp_type
_atom_site_occupancy
_atom_site_site_symmetry_order
_atom_site_calc_flag
_atom_site_refinement_flags_posn
_atom_site_refinement_flags_adp
_atom_site_refinement_flags_occupancy
_atom_site_disorder_assembly
_atom_site_disorder_group
P2 P 0.25658(5) 1.40301(4) 0.66426(2) 0.01806(11) Uani 1 1 d . . . . .
H2 H 0.258(3) 1.282(2) 0.6581(14) 0.031(6) Uiso 1 1 d . . . . .
C20 C 0.27624(18) 1.43286(18) 0.77620(11) 0.0237(4) Uani 1 1 d . . . . .
C21 C 0.3779(2) 1.3366(2) 0.80994(13) 0.0330(5) Uani 1 1 d . . . . .
H21A H 0.352429 1.247927 0.795062 0.050 Uiso 1 1 calc R U . . .
H21B H 0.381851 1.344263 0.869670 0.050 Uiso 1 1 calc R U . . .
H21C H 0.464050 1.356203 0.786616 0.050 Uiso 1 1 calc R U . . .
C22 C 0.1467(2) 1.4042(2) 0.82068(12) 0.0339(5) Uani 1 1 d . . . . .
H22A H 0.161086 1.406538 0.879953 0.051 Uiso 1 1 calc R U . . .
H22B H 0.114964 1.317954 0.804830 0.051 Uiso 1 1 calc R U . . .
H22C H 0.081424 1.469726 0.805599 0.051 Uiso 1 1 calc R U . . .
C23 C 0.3173(2) 1.5746(2) 0.79290(12) 0.0300(4) Uani 1 1 d . . . . .
H23A H 0.324553 1.588503 0.852059 0.045 Uiso 1 1 calc R U . . .
H23B H 0.251246 1.633614 0.770293 0.045 Uiso 1 1 calc R U . . .
H23C H 0.402110 1.591688 0.766971 0.045 Uiso 1 1 calc R U . . .
C24 C 0.3998(2) 1.45517(19) 0.60093(12) 0.0235(4) Uani 1 1 d . . . . .
C25 C 0.4037(2) 1.3716(2) 0.52283(13) 0.0309(5) Uani 1 1 d . . . . .
H25A H 0.329042 1.393773 0.487812 0.046 Uiso 1 1 calc R U . . .
H25B H 0.399083 1.279550 0.537746 0.046 Uiso 1 1 calc R U . . .
H25C H 0.485477 1.388272 0.493222 0.046 Uiso 1 1 calc R U . . .
C26 C 0.5292(2) 1.4283(2) 0.64636(14) 0.0344(5) Uani 1 1 d . . . . .
H26A H 0.533375 1.336403 0.661590 0.052 Uiso 1 1 calc R U . . .
H26B H 0.533314 1.481976 0.695824 0.052 Uiso 1 1 calc R U . . .
H26C H 0.603163 1.449554 0.610561 0.052 Uiso 1 1 calc R U . . .
C27 C 0.3926(2) 1.6002(2) 0.57962(13) 0.0293(4) Uani 1 1 d . . . . .
H27A H 0.389268 1.651374 0.630150 0.044 Uiso 1 1 calc R U . . .
H27B H 0.313637 1.616984 0.547147 0.044 Uiso 1 1 calc R U . . .
H27C H 0.470201 1.624917 0.547948 0.044 Uiso 1 1 calc R U . . .
C28 C 0.09336(19) 1.4506(2) 0.62204(13) 0.0235(4) Uani 1 1 d . . . . .
C29 C -0.0116(2) 1.3546(2) 0.65312(14) 0.0319(5) Uani 1 1 d . . . . .
H29A H 0.019144 1.265351 0.644979 0.048 Uiso 1 1 calc R U . . .
H29B H -0.093181 1.367759 0.622595 0.048 Uiso 1 1 calc R U . . .
H29C H -0.027458 1.369610 0.711501 0.048 Uiso 1 1 calc R U . . .
C30 C 0.0958(2) 1.4369(2) 0.52835(13) 0.0324(5) Uani 1 1 d . . . . .
H30A H 0.007684 1.451976 0.506512 0.049 Uiso 1 1 calc R U . . .
H30B H 0.124790 1.349294 0.513630 0.049 Uiso 1 1 calc R U . . .
H30C H 0.156477 1.500874 0.505201 0.049 Uiso 1 1 calc R U . . .
C31 C 0.0559(2) 1.5904(2) 0.64472(14) 0.0335(5) Uani 1 1 d . . . . .
H31A H -0.027639 1.612787 0.618726 0.050 Uiso 1 1 calc R U . . .
H31B H 0.124178 1.649958 0.625644 0.050 Uiso 1 1 calc R U . . .
H31C H 0.047117 1.597543 0.704273 0.050 Uiso 1 1 calc R U . . .
P4 P 0.24869(5) 0.97878(4) 0.61606(3) 0.02481(13) Uani 1 1 d . . . . .
F1 F 0.22788(14) 1.08809(13) 0.54759(9) 0.0458(4) Uani 1 1 d . . . . .
F2 F 0.26919(14) 0.87199(12) 0.68544(8) 0.0403(3) Uani 1 1 d . . . . .
F3 F 0.15591(15) 1.05951(13) 0.67689(11) 0.0495(4) Uani 1 1 d . . . . .
F4 F 0.34220(15) 0.89986(15) 0.55662(10) 0.0464(4) Uani 1 1 d . . . . .
F5 F 0.37190(13) 1.05926(13) 0.64937(9) 0.0396(3) Uani 1 1 d . . . . .
F6 F 0.12494(14) 0.90140(15) 0.58295(10) 0.0457(4) Uani 1 1 d . . . . .

loop_
_atom_site_aniso_label
_atom_site_aniso_U_11
_atom_site_aniso_U_22
_atom_site_aniso_U_33
_atom_site_aniso_U_23
_atom_site_aniso_U_13
_atom_site_aniso_U_12
P2 0.0185(2) 0.01513(19) 0.0206(2) -0.00111(15) 0.00012(18) 0.00065(19)
C20 0.0245(10) 0.0263(9) 0.0203(8) -0.0011(7) -0.0004(7) -0.0002(8)
C21 0.0353(12) 0.0350(12) 0.0289(10) 0.0059(9) -0.0076(9) 0.0025(9)
C22 0.0331(10) 0.0425(12) 0.0261(10) 0.0000(10) 0.0059(8) -0.0038(10)
C23 0.0351(11) 0.0292(11) 0.0257(10) -0.0052(8) -0.0024(8) -0.0031(9)
C24 0.0226(9) 0.0202(9) 0.0278(9) -0.0016(8) 0.0047(7) -0.0018(7)
C25 0.0335(11) 0.0284(11) 0.0309(10) -0.0064(9) 0.0106(8) -0.0007(9)
C26 0.0223(10) 0.0394(13) 0.0415(12) 0.0003(10) 0.0028(8) 0.0032(9)
C27 0.0352(11) 0.0211(9) 0.0316(10) 0.0007(8) 0.0059(8) -0.0047(9)
C28 0.0209(9) 0.0222(9) 0.0273(10) -0.0027(8) -0.0037(8) 0.0031(7)
C29 0.0225(10) 0.0332(11) 0.0399(12) -0.0049(9) -0.0015(8) -0.0037(9)
C30 0.0333(11) 0.0354(12) 0.0286(10) -0.0010(9) -0.0090(8) 0.0004(9)
C31 0.0307(10) 0.0257(10) 0.0441(12) -0.0028(9) -0.0053(9) 0.0091(9)
P4 0.0192(2) 0.0178(2) 0.0374(3) 0.00346(18) -0.0016(2) -0.0009(2)
F1 0.0456(8) 0.0335(6) 0.0582(8) 0.0210(6) -0.0182(7) -0.0079(7)
F2 0.0467(8) 0.0300(6) 0.0441(7) 0.0119(5) -0.0013(6) 0.0004(6)
F3 0.0415(8) 0.0300(7) 0.0771(11) -0.0056(7) 0.0231(8) 0.0021(6)
F4 0.0509(8) 0.0317(7) 0.0568(9) -0.0038(7) 0.0219(7) -0.0004(7)
F5 0.0280(6) 0.0328(7) 0.0579(9) 0.0024(6) -0.0114(6) -0.0077(5)
F6 0.0342(7) 0.0362(7) 0.0667(9) 0.0063(7) -0.0145(6) -0.0145(6)

loop_
_atom_type_symbol
_atom_type_description
_atom_type_scat_dispersion_real
_atom_type_scat_dispersion_imag
_atom_type_scat_source
C C 0.0181 0.0091 'International Tables Vol C Tables 4.2.6.8 and 6.1.1.4'
H H 0.0000 0.0000 'International Tables Vol C Tables 4.2.6.8 and 6.1.1.4'
F F 0.0727 0.0534 'International Tables Vol C Tables 4.2.6.8 and 6.1.1.4'
P P 0.2955 0.4335 'International Tables Vol C Tables 4.2.6.8 and 6.1.1.4'

loop_
_geom_angle_atom_site_label_1
_geom_angle_atom_site_label_2
_geom_angle_atom_site_label_3
_geom_angle
_geom_angle_site_symmetry_1
_geom_angle_site_symmetry_3
_geom_angle_publ_flag
C20 P2 H2 104.0(10) . . ?
C20 P2 C24 114.28(9) . . ?
C20 P2 C28 114.50(9) . . ?
C24 P2 H2 103.6(12) . . ?
C28 P2 H2 103.9(12) . . ?
C28 P2 C24 114.67(9) . . ?
C21 C20 P2 108.54(13) . . ?
C21 C20 C22 106.67(17) . . ?
C21 C20 C23 111.32(16) . . ?
C22 C20 P2 109.83(13) . . ?
C22 C20 C23 109.37(17) . . ?
C23 C20 P2 111.01(13) . . ?
C20 C21 H21A 109.5 . . ?
C20 C21 H21B 109.5 . . ?
C20 C21 H21C 109.5 . . ?
H21A C21 H21B 109.5 . . ?
H21A C21 H21C 109.5 . . ?
H21B C21 H21C 109.5 . . ?
C20 C22 H22A 109.5 . . ?
C20 C22 H22B 109.5 . . ?
C20 C22 H22C 109.5 . . ?
H22A C22 H22B 109.5 . . ?
H22A C22 H22C 109.5 . . ?
H22B C22 H22C 109.5 . . ?
C20 C23 H23A 109.5 . . ?
C20 C23 H23B 109.5 . . ?
C20 C23 H23C 109.5 . . ?
H23A C23 H23B 109.5 . . ?
H23A C23 H23C 109.5 . . ?
H23B C23 H23C 109.5 . . ?
C25 C24 P2 108.57(14) . . ?
C25 C24 C26 106.07(17) . . ?
C26 C24 P2 110.62(14) . . ?
C27 C24 P2 111.57(14) . . ?
C27 C24 C25 110.92(17) . . ?
C27 C24 C26 108.96(17) . . ?
C24 C25 H25A 109.5 . . ?
C24 C25 H25B 109.5 . . ?
C24 C25 H25C 109.5 . . ?
H25A C25 H25B 109.5 . . ?
H25A C25 H25C 109.5 . . ?
H25B C25 H25C 109.5 . . ?
C24 C26 H26A 109.5 . . ?
C24 C26 H26B 109.5 . . ?
C24 C26 H26C 109.5 . . ?
H26A C26 H26B 109.5 . . ?
H26A C26 H26C 109.5 . . ?
H26B C26 H26C 109.5 . . ?
C24 C27 H27A 109.5 . . ?
C24 C27 H27B 109.5 . . ?
C24 C27 H27C 109.5 . . ?
H27A C27 H27B 109.5 . . ?
H27A C27 H27C 109.5 . . ?
H27B C27 H27C 109.5 . . ?
C29 C28 P2 109.24(14) . . ?
C30 C28 P2 109.23(14) . . ?
C30 C28 C29 106.28(17) . . ?
C31 C28 P2 112.27(14) . . ?
C31 C28 C29 110.38(17) . . ?
C31 C28 C30 109.27(18) . . ?
C28 C29 H29A 109.5 . . ?
C28 C29 H29B 109.5 . . ?
C28 C29 H29C 109.5 . . ?
H29A C29 H29B 109.5 . . ?
H29A C29 H29C 109.5 . . ?
H29B C29 H29C 109.5 . . ?
C28 C30 H30A 109.5 . . ?
C28 C30 H30B 109.5 . . ?
C28 C30 H30C 109.5 . . ?
H30A C30 H30B 109.5 . . ?
H30A C30 H30C 109.5 . . ?
H30B C30 H30C 109.5 . . ?
C28 C31 H31A 109.5 . . ?
C28 C31 H31B 109.5 . . ?
C28 C31 H31C 109.5 . . ?
H31A C31 H31B 109.5 . . ?
H31A C31 H31C 109.5 . . ?
H31B C31 H31C 109.5 . . ?
F1 P4 F3 89.44(8) . . ?
F1 P4 F5 88.72(7) . . ?
F2 P4 F1 178.96(8) . . ?
F2 P4 F3 89.69(8) . . ?
F2 P4 F5 90.71(7) . . ?
F4 P4 F1 90.71(9) . . ?
F4 P4 F2 90.16(8) . . ?
F4 P4 F3 179.16(10) . . ?
F4 P4 F5 90.04(8) . . ?
F4 P4 F6 90.74(9) . . ?
F5 P4 F3 89.13(8) . . ?
F6 P4 F1 90.53(8) . . ?
F6 P4 F2 90.02(8) . . ?
F6 P4 F3 90.09(9) . . ?
F6 P4 F5 178.93(8) . . ?

loop_
_geom_bond_atom_site_label_1
_geom_bond_atom_site_label_2
_geom_bond_distance
_geom_bond_site_symmetry_2
_geom_bond_publ_flag
P2 H2 1.25(2) . ?
P2 C20 1.8656(18) . ?
P2 C24 1.870(2) . ?
P2 C28 1.869(2) . ?
C20 C21 1.537(3) . ?
C20 C22 1.538(3) . ?
C20 C23 1.543(3) . ?
C21 H21A 0.9800 . ?
C21 H21B 0.9800 . ?
C21 H21C 0.9800 . ?
C22 H22A 0.9800 . ?
C22 H22B 0.9800 . ?
C22 H22C 0.9800 . ?
C23 H23A 0.9800 . ?
C23 H23B 0.9800 . ?
C23 H23C 0.9800 . ?
C24 C25 1.540(3) . ?
C24 C26 1.540(3) . ?
C24 C27 1.536(3) . ?
C25 H25A 0.9800 . ?
C25 H25B 0.9800 . ?
C25 H25C 0.9800 . ?
C26 H26A 0.9800 . ?
C26 H26B 0.9800 . ?
C26 H26C 0.9800 . ?
C27 H27A 0.9800 . ?
C27 H27B 0.9800 . ?
C27 H27C 0.9800 . ?
C28 C29 1.544(3) . ?
C28 C30 1.537(3) . ?
C28 C31 1.535(3) . ?
C29 H29A 0.9800 . ?
C29 H29B 0.9800 . ?
C29 H29C 0.9800 . ?
C30 H30A 0.9800 . ?
C30 H30B 0.9800 . ?
C30 H30C 0.9800 . ?
C31 H31A 0.9800 . ?
C31 H31B 0.9800 . ?
C31 H31C 0.9800 . ?
P4 F1 1.6014(13) . ?
P4 F2 1.5934(13) . ?
P4 F3 1.6051(15) . ?
P4 F4 1.5860(14) . ?
P4 F5 1.6015(13) . ?
P4 F6 1.5887(13) . ?

loop_
_geom_torsion_atom_site_label_1
_geom_torsion_atom_site_label_2
_geom_torsion_atom_site_label_3
_geom_torsion_atom_site_label_4
_geom_torsion
_geom_torsion_site_symmetry_1
_geom_torsion_site_symmetry_2
_geom_torsion_site_symmetry_3
_geom_torsion_site_symmetry_4
_geom_torsion_publ_flag
C20 P2 C24 C25 153.15(14) . . . . ?
C20 P2 C24 C26 37.15(17) . . . . ?
C20 P2 C24 C27 -84.32(16) . . . . ?
C20 P2 C28 C29 -71.05(16) . . . . ?
C20 P2 C28 C30 173.09(14) . . . . ?
C20 P2 C28 C31 51.73(18) . . . . ?
C24 P2 C20 C21 -71.49(16) . . . . ?
C24 P2 C20 C22 172.25(14) . . . . ?
C24 P2 C20 C23 51.17(16) . . . . ?
C24 P2 C28 C29 153.99(14) . . . . ?
C24 P2 C28 C30 38.13(16) . . . . ?
C24 P2 C28 C31 -83.23(16) . . . . ?
C28 P2 C20 C21 153.37(14) . . . . ?
C28 P2 C20 C22 37.11(17) . . . . ?
C28 P2 C20 C23 -83.97(15) . . . . ?
C28 P2 C24 C25 -71.79(15) . . . . ?
C28 P2 C24 C26 172.21(14) . . . . ?
C28 P2 C24 C27 50.75(17) . . . . ?

loop_
_twin_individual_id
_twin_individual_mass_fraction_refined
1 0.42(2)
2 0.58(2)
